data_7008823
loop_
_publ_author_name
'Barnett, Sarah A.'
'Blake, Alexander J.'
'Champness, Neil R.'
'Wilson, Claire'

_publ_section_title
;
 Structural diversity in two-dimensional coordination polymers
 constructed from simple building-blocks; a rare example of
 coordination polymer polymorphs structurally characterised from
 multiple crystals.
;
_journal_issue 24
_journal_name_full 'Dalton transactions (Cambridge, England : 2003)'
_journal_page_first 3852
_journal_page_last 3861
_journal_paper_doi 10.1039/b509294a
_journal_year 2005
_chemical_formula_moiety '[Cd(NO3)2(C4H4N2)(CH3CN)]'
_chemical_formula_sum 'C6 H7 Cd N5 O6'
_chemical_formula_weight 357.57
_chemical_name_common Cadmium(ii)-bis-nitrate(pyrimidine)(acetonitrile)
_chemical_name_systematic
;
Cadmium(II)-bis-nitrate(pyrimidine)(acetonitrile)
;
_space_group_IT_number 14
_symmetry_cell_setting monoclinic
_symmetry_space_group_name_Hall '-P 2ybc'
_symmetry_space_group_name_H-M 'P 1 21/c 1'
_atom_sites_solution_hydrogens 'MeCN from delta-F; others placed geometrically'
_atom_sites_solution_primary direct
_atom_sites_solution_secondary 'difference Fourier synthesis'
_audit_creation_method SHELXL-97
_cell_angle_alpha 90.00
_cell_angle_beta 111.512(2)
_cell_angle_gamma 90.00
_cell_formula_units_Z 4
_cell_length_a 12.6626(6)
_cell_length_b 7.4680(3)
_cell_length_c 12.5590(4)
_cell_measurement_reflns_used 7985
_cell_measurement_temperature 150(2)
_cell_measurement_theta_max 27.5
_cell_measurement_theta_min 2.9
_cell_volume 1104.90(8)
_computing_cell_refinement DENZO
_computing_data_collection 'COLLECT (Hooft, 1998); DENZO (Otwinowski & Minor, 1997'
_computing_data_reduction DENZO
_computing_publication_material 'SHELXL-97; PLATON (Spek, 2001)'
_computing_structure_refinement 'SHELXL-97 (Sheldrick, 1997)'
_computing_structure_solution 'SHELXS-97 (Sheldrick, 1990)'
_diffrn_ambient_temperature 150(2)
_diffrn_measured_fraction_theta_full 0.959
_diffrn_measured_fraction_theta_max 0.959
_diffrn_measurement_device_type 'Enraf Nonius KappaCCD area detector'
_diffrn_measurement_method omega
_diffrn_radiation_monochromator graphite
_diffrn_radiation_source 'Enraf Nonius FR591 rotating anode'
_diffrn_radiation_type MoK\a
_diffrn_radiation_wavelength 0.71073
_diffrn_reflns_av_R_equivalents 0.056
_diffrn_reflns_av_sigmaI/netI 0.057
_diffrn_reflns_limit_h_max 16
_diffrn_reflns_limit_h_min -16
_diffrn_reflns_limit_k_max 9
_diffrn_reflns_limit_k_min -9
_diffrn_reflns_limit_l_max 16
_diffrn_reflns_limit_l_min -15
_diffrn_reflns_number 8570
_diffrn_reflns_theta_full 27.45
_diffrn_reflns_theta_max 27.45
_diffrn_reflns_theta_min 3.23
_diffrn_standards_decay_% 0
_diffrn_standards_number 0
_exptl_absorpt_coefficient_mu 2.008
_exptl_absorpt_correction_T_max 0.969
_exptl_absorpt_correction_T_min 0.837
_exptl_absorpt_correction_type multi-scan
_exptl_absorpt_process_details 'SORTAV (R.H. Blessing, Acta Cryst. (1995), A51, 33--38'
_exptl_crystal_colour colorless
_exptl_crystal_density_diffrn 2.150
_exptl_crystal_density_method 'not measured'
_exptl_crystal_description plate
_exptl_crystal_F_000 696
_exptl_crystal_size_max 0.15
_exptl_crystal_size_mid 0.10
_exptl_crystal_size_min 0.02
_refine_diff_density_max 1.99
_refine_diff_density_min -1.07
_refine_diff_density_rms 0.16
_refine_ls_extinction_coef 0.0047(8)
_refine_ls_extinction_expression Fc^*^=kFc[1+0.001xFc^2^\l^3^/sin(2\q)]^-1/4^
_refine_ls_extinction_method SHELXL
_refine_ls_goodness_of_fit_ref 1.083
_refine_ls_hydrogen_treatment 'MeCN treated as rigid rotor; others riding'
_refine_ls_matrix_type full
_refine_ls_number_parameters 165
_refine_ls_number_reflns 2422
_refine_ls_number_restraints 0
_refine_ls_restrained_S_all 1.083
_refine_ls_R_factor_all 0.0512
_refine_ls_R_factor_gt 0.0403
_refine_ls_shift/su_max 0.001
_refine_ls_shift/su_mean 0.000
_refine_ls_structure_factor_coef Fsqd
_refine_ls_weighting_details 'w=1/[\s^2^(Fo^2^)+(0.039P)^2^+2.617P] where P=(Fo^2^+2Fc^2^)/3'
_refine_ls_weighting_scheme calc
_refine_ls_wR_factor_gt 0.0938
_refine_ls_wR_factor_ref 0.0999
_reflns_number_gt 2058
_reflns_number_total 2620
_reflns_threshold_expression >2sigma(I)
_cod_data_source_file b509294a.txt
_cod_data_source_block Compound_5
_cod_depositor_comments
;
The following automatic conversions were performed:
'_symmetry_cell_setting' value 'Monoclinic' changed to 'monoclinic'
according to '/home/saulius/struct/CIF-dictionaries/cif_core.dic'
dictionary named 'cif_core.dic' version 2.4.1 from 2010-06-29.

Automatic conversion script
Id: cif_fix_enum 1527 2010-12-29 10:47:43Z saulius 

The following automatic conversions were performed:

'_refine_ls_weighting_scheme' value 'calc
w=1/[\s^2^(Fo^2^)+(0.039P)^2^+2.617P] where P=(Fo^2^+2Fc^2^)/3' was
changed to 'calc'. New tag '_refine_ls_weighting_details' was
created. The value of the new tag was set to
'w=1/[\s^2^(Fo^2^)+(0.039P)^2^+2.617P] where P=(Fo^2^+2Fc^2^)/3'.

Automatic conversion script
Id: cif_fix_values 3143 2015-03-26 13:38:13Z robertas 

The following automatic conversions were performed:

'_atom_sites_solution_primary' value 'direct methods' was changed to
'direct'.

Automatic conversion script
Id: cif_fix_values 6452 2018-10-05 10:23:21Z andrius 
;
_cod_original_sg_symbol_H-M P2(1)/c
_cod_database_code 7008823

loop_
_symmetry_equiv_pos_as_xyz
'x, y, z'
'-x, y+1/2, -z+1/2'
'-x, -y, -z'
'x, -y-1/2, z-1/2'

loop_
_atom_site_label
_atom_site_type_symbol
_atom_site_fract_x
_atom_site_fract_y
_atom_site_fract_z
_atom_site_U_iso_or_equiv
_atom_site_adp_type
_atom_site_occupancy
_atom_site_symmetry_multiplicity
_atom_site_calc_flag
_atom_site_refinement_flags
_atom_site_disorder_assembly
_atom_site_disorder_group
Cd1 Cd 0.30165(3) 0.19828(4) 0.67009(2) 0.01992(16) Uani 1 1 d . . .
N10 N 0.1430(3) -0.0638(6) 0.5247(3) 0.0296(9) Uani 1 1 d . . .
O11 O 0.1917(3) -0.0686(5) 0.6327(3) 0.0433(10) Uani 1 1 d . . .
O12 O 0.1656(3) 0.0675(5) 0.4746(3) 0.0396(9) Uani 1 1 d . . .
O13 O 0.0778(4) -0.1824(5) 0.4746(3) 0.0457(10) Uani 1 1 d . . .
N20 N 0.5177(3) -0.0459(5) 0.6738(3) 0.0218(8) Uani 1 1 d . . .
O21 O 0.4373(3) 0.0453(5) 0.6095(3) 0.0343(8) Uani 1 1 d . . .
O22 O 0.4995(3) -0.1785(5) 0.7267(3) 0.0349(8) Uani 1 1 d . . .
O23 O 0.6173(3) -0.0120(5) 0.6869(3) 0.0316(8) Uani 1 1 d . . .
N1 N 0.3155(3) 0.3937(5) 0.5313(3) 0.0198(7) Uani 1 1 d . . .
C2 C 0.3209(4) 0.3280(6) 0.4348(4) 0.0199(9) Uani 1 1 d . . .
H2A H 0.3163 0.2017 0.4250 0.024 Uiso 1 1 calc R . .
N3 N 0.3324(3) 0.4265(5) 0.3507(3) 0.0202(8) Uani 1 1 d . . .
C4 C 0.3412(4) 0.6035(6) 0.3663(4) 0.0238(9) Uani 1 1 d . . .
H4A H 0.3516 0.6767 0.3091 0.029 Uiso 1 1 calc R . .
C5 C 0.3356(4) 0.6833(6) 0.4638(4) 0.0280(11) Uani 1 1 d . . .
H5A H 0.3413 0.8094 0.4743 0.034 Uiso 1 1 calc R . .
C6 C 0.3216(4) 0.5715(6) 0.5449(4) 0.0247(9) Uani 1 1 d . . .
H6A H 0.3161 0.6220 0.6121 0.030 Uiso 1 1 calc R . .
N1S N 0.1517(3) 0.3721(6) 0.6742(3) 0.0296(9) Uani 1 1 d . . .
C2S C 0.0841(4) 0.4674(7) 0.6779(4) 0.0309(11) Uani 1 1 d . . .
C3S C -0.0055(5) 0.5881(9) 0.6804(5) 0.0488(15) Uani 1 1 d . . .
H2S1 H -0.0041 0.6975 0.6378 0.073 Uiso 1 1 calc R . .
H2S2 H 0.0066 0.6189 0.7599 0.073 Uiso 1 1 calc R . .
H2S3 H -0.0794 0.5292 0.6451 0.073 Uiso 1 1 calc R . .

loop_
_atom_site_aniso_label
_atom_site_aniso_U_11
_atom_site_aniso_U_22
_atom_site_aniso_U_33
_atom_site_aniso_U_23
_atom_site_aniso_U_13
_atom_site_aniso_U_12
Cd1 0.0247(2) 0.0201(2) 0.0159(2) 0.00162(12) 0.00856(15) -0.00031(12)
N10 0.030(2) 0.028(2) 0.029(2) -0.0018(18) 0.0086(17) -0.0047(18)
O11 0.052(2) 0.040(2) 0.0259(18) -0.0022(17) 0.0004(17) -0.0070(19)
O12 0.036(2) 0.035(2) 0.051(2) 0.0067(18) 0.0196(18) -0.0043(16)
O13 0.048(2) 0.044(2) 0.038(2) -0.0080(18) 0.0073(19) -0.0215(19)
N20 0.028(2) 0.0207(19) 0.0172(17) -0.0042(15) 0.0085(15) 0.0024(16)
O21 0.041(2) 0.0319(19) 0.0223(16) -0.0021(15) 0.0032(15) 0.0183(16)
O22 0.042(2) 0.033(2) 0.0294(18) 0.0084(15) 0.0134(17) -0.0036(16)
O23 0.0274(18) 0.0326(19) 0.0375(18) -0.0091(15) 0.0151(15) -0.0045(14)
N1 0.0229(18) 0.0218(19) 0.0154(16) 0.0015(15) 0.0077(14) 0.0008(15)
C2 0.020(2) 0.020(2) 0.018(2) 0.0011(17) 0.0060(17) 0.0031(17)
N3 0.0236(19) 0.0194(18) 0.0178(17) 0.0004(15) 0.0078(15) 0.0010(15)
C4 0.033(2) 0.018(2) 0.021(2) 0.0000(19) 0.0104(18) -0.0050(19)
C5 0.043(3) 0.017(2) 0.025(2) -0.0057(19) 0.014(2) -0.005(2)
C6 0.032(2) 0.022(2) 0.019(2) -0.0015(19) 0.0077(18) 0.0003(19)
N1S 0.030(2) 0.030(2) 0.032(2) -0.0028(18) 0.0151(18) -0.0019(19)
C2S 0.034(3) 0.034(3) 0.024(2) -0.002(2) 0.011(2) -0.003(2)
C3S 0.048(3) 0.050(4) 0.050(3) 0.005(3) 0.020(3) 0.021(3)

loop_
_atom_type_symbol
_atom_type_description
_atom_type_scat_dispersion_real
_atom_type_scat_dispersion_imag
_atom_type_scat_source
C C 0.0033 0.0016 'International Tables Vol C Tables 4.2.6.8 and 6.1.1.4'
H H 0.0000 0.0000 'International Tables Vol C Tables 4.2.6.8 and 6.1.1.4'
N N 0.0061 0.0033 'International Tables Vol C Tables 4.2.6.8 and 6.1.1.4'
O O 0.0106 0.0060 'International Tables Vol C Tables 4.2.6.8 and 6.1.1.4'
Cd Cd -0.8075 1.2024 'International Tables Vol C Tables 4.2.6.8 and 6.1.1.4'

loop_
_geom_angle_atom_site_label_1
_geom_angle_atom_site_label_2
_geom_angle_atom_site_label_3
_geom_angle
_geom_angle_site_symmetry_1
_geom_angle_site_symmetry_3
_geom_angle_publ_flag
N1S Cd1 N1 87.28(13) . . y
N1S Cd1 N3 92.74(14) . 4_566 y
N1 Cd1 N3 160.07(13) . 4_566 y
N1S Cd1 O11 92.80(15) . . y
N1 Cd1 O11 125.24(12) . . y
N3 Cd1 O11 74.68(12) 4_566 . y
N1S Cd1 O21 163.51(13) . . y
N1 Cd1 O21 78.61(12) . . y
N3 Cd1 O21 103.44(12) 4_566 . y
O11 Cd1 O21 88.51(14) . . y
N1S Cd1 O22 116.88(13) . 2_656 y
N1 Cd1 O22 79.79(12) . 2_656 y
N3 Cd1 O22 82.46(12) 4_566 2_656 y
O11 Cd1 O22 143.35(13) . 2_656 y
O21 Cd1 O22 69.21(12) . 2_656 y
N1S Cd1 O12 88.10(13) . . y
N1 Cd1 O12 74.69(12) . . y
N3 Cd1 O12 125.24(12) 4_566 . y
O11 Cd1 O12 50.62(12) . . y
O21 Cd1 O12 80.04(12) . . y
O22 Cd1 O12 143.24(11) 2_656 . y
O13 N10 O12 123.2(4) . . ?
O13 N10 O11 120.3(4) . . ?
O12 N10 O11 116.6(4) . . ?
N10 O11 Cd1 102.0(3) . . ?
N10 O12 Cd1 90.8(3) . . ?
O23 N20 O21 121.7(4) . . ?
O23 N20 O22 117.8(4) . . ?
O21 N20 O22 120.5(4) . . ?
N20 O21 Cd1 124.3(3) . . ?
N20 O22 Cd1 102.4(3) . 2_646 ?
C2 N1 C6 117.5(4) . . ?
C2 N1 Cd1 119.5(3) . . ?
C6 N1 Cd1 122.9(3) . . ?
N1 C2 N3 124.9(4) . . ?
C4 N3 C2 117.1(4) . . ?
C4 N3 Cd1 120.6(3) . 4_565 ?
C2 N3 Cd1 121.1(3) . 4_565 ?
N3 C4 C5 121.8(4) . . ?
C6 C5 C4 117.0(4) . . ?
N1 C6 C5 121.6(4) . . ?
C2S N1S Cd1 174.8(4) . . ?
N1S C2S C3S 178.5(6) . . ?

loop_
_geom_bond_atom_site_label_1
_geom_bond_atom_site_label_2
_geom_bond_distance
_geom_bond_site_symmetry_2
_geom_bond_publ_flag
Cd1 N1S 2.316(4) . y
Cd1 N1 2.329(4) . y
Cd1 N3 2.349(3) 4_566 y
Cd1 O11 2.377(4) . y
Cd1 O21 2.406(3) . y
Cd1 O22 2.544(4) 2_656 y
Cd1 O12 2.617(4) . y
N10 O13 1.217(5) . ?
N10 O12 1.253(5) . ?
N10 O11 1.269(5) . ?
N20 O23 1.237(5) . ?
N20 O21 1.245(5) . ?
N20 O22 1.259(5) . ?
O22 Cd1 2.544(4) 2_646 ?
N1 C2 1.332(5) . ?
N1 C6 1.338(6) . ?
C2 N3 1.338(5) . ?
N3 C4 1.335(6) . ?
N3 Cd1 2.349(3) 4_565 ?
C4 C5 1.387(6) . ?
C5 C6 1.377(6) . ?
N1S C2S 1.127(6) . ?
C2S C3S 1.459(8) . ?
